data_7158262
loop_
_publ_author_name
'Feng, Yi-Man'
'Nie, Xiao-Di'
'Sun, Jian-Ting'
'Xu, Wen-Ke'
'Wei, Bang-Guo'

_publ_section_title
;
 TMSOTf-mediated synthesis of skipped dienes through the addition of
 olefins to imines and semicyclic <i>N</i>,<i>O</i>-acetals.
;
_journal_issue 36
_journal_name_full 'Organic &amp; biomolecular chemistry'
_journal_page_first 7883
_journal_page_last 7893
_journal_paper_doi 10.1039/d1ob01370j
_journal_volume 19
_journal_year 2021
_chemical_formula_moiety 'C33 H32 O'
_chemical_formula_sum 'C33 H32 O'
_chemical_formula_weight 444.58
_space_group_crystal_system orthorhombic
_space_group_IT_number 60
_space_group_name_Hall '-P 2n 2ab'
_space_group_name_H-M_alt 'P b c n'
_atom_sites_solution_hydrogens mixed
_audit_creation_date 2021-01-21
_audit_creation_method
; 
Olex2 1.2 
(compiled 2018.05.29 svn.r3508 for OlexSys, GUI svn.r5506) 
;
_audit_update_record
;
2021-06-16 deposited with the CCDC.	2021-08-23 downloaded from the CCDC.
;
_cell_angle_alpha 90
_cell_angle_beta 90
_cell_angle_gamma 90
_cell_formula_units_Z 8
_cell_length_a 36.302(8)
_cell_length_b 17.985(4)
_cell_length_c 8.873(2)
_cell_measurement_reflns_used 4856
_cell_measurement_temperature 293(2)
_cell_measurement_theta_max 53.098
_cell_measurement_theta_min 5.119
_cell_volume 5793(2)
_computing_cell_refinement 'SAINT v8.37A (Bruker, 2015)'
_computing_data_collection 'Bruker APEX2'
_computing_data_reduction 'SAINT v8.37A (Bruker, 2015)'
_computing_molecular_graphics 'Olex2 (Dolomanov et al., 2009)'
_computing_publication_material 'Olex2 (Dolomanov et al., 2009)'
_computing_structure_refinement 'ShelXL (Sheldrick, 2015)'
_computing_structure_solution 'SHELXS-97 (Sheldrick 2008)'
_diffrn_ambient_temperature 293.06
_diffrn_measured_fraction_theta_full 0.971
_diffrn_measured_fraction_theta_max 0.997
_diffrn_measurement_device_type 'Bruker APEX-II CCD'
_diffrn_measurement_method '\f and \w scans'
_diffrn_radiation_type MoK\a
_diffrn_radiation_wavelength 0.71073
_diffrn_reflns_av_R_equivalents 0.1790
_diffrn_reflns_av_unetI/netI 0.0895
_diffrn_reflns_Laue_measured_fraction_full 0.971
_diffrn_reflns_Laue_measured_fraction_max 0.997
_diffrn_reflns_limit_h_max 35
_diffrn_reflns_limit_h_min -43
_diffrn_reflns_limit_k_max 21
_diffrn_reflns_limit_k_min -21
_diffrn_reflns_limit_l_max 10
_diffrn_reflns_limit_l_min -10
_diffrn_reflns_number 40663
_diffrn_reflns_point_group_measured_fraction_full 0.971
_diffrn_reflns_point_group_measured_fraction_max 0.997
_diffrn_reflns_theta_full 25.242
_diffrn_reflns_theta_max 24.998
_diffrn_reflns_theta_min 2.028
_diffrn_standards_number 0
_exptl_absorpt_coefficient_mu 0.060
_exptl_absorpt_correction_T_max 0.7456
_exptl_absorpt_correction_T_min 0.5131
_exptl_absorpt_correction_type multi-scan
_exptl_crystal_colour colourless
_exptl_crystal_colour_primary colourless
_exptl_crystal_density_diffrn 1.019
_exptl_crystal_description block
_exptl_crystal_F_000 1904
_exptl_crystal_size_max 0.18
_exptl_crystal_size_mid 0.15
_exptl_crystal_size_min 0.1
_refine_diff_density_max 0.373
_refine_diff_density_min -0.396
_refine_diff_density_rms 0.093
_refine_ls_extinction_coef 0.018(3)
_refine_ls_extinction_expression Fc^*^=kFc[1+0.001xFc^2^\l^3^/sin(2\q)]^-1/4^
_refine_ls_extinction_method SHELXL
_refine_ls_goodness_of_fit_ref 0.995
_refine_ls_hydrogen_treatment constr
_refine_ls_matrix_type full
_refine_ls_number_parameters 346
_refine_ls_number_reflns 5099
_refine_ls_number_restraints 104
_refine_ls_restrained_S_all 0.990
_refine_ls_R_factor_all 0.1704
_refine_ls_R_factor_gt 0.0989
_refine_ls_shift/su_max 0.001
_refine_ls_shift/su_mean 0.000
_refine_ls_structure_factor_coef Fsqd
_refine_ls_weighting_details 'w=1/[\s^2^(Fo^2^)+(0.1620P)^2^+2.3925P] where P=(Fo^2^+2Fc^2^)/3'
_refine_ls_weighting_scheme calc
_refine_ls_wR_factor_gt 0.2551
_refine_ls_wR_factor_ref 0.3205
_reflns_Friedel_coverage 0.000
_reflns_number_gt 2455
_reflns_number_total 5099
_reflns_threshold_expression 'I > 2\s(I)'
_cod_data_source_file d1ob01370j2.cif
_cod_data_source_block mo_dd20131_0m
_cod_depositor_comments 'Adding full bibliography for 7158262--7158263.cif.'
_cod_database_code 7158262
_shelxl_version_number 2013-4
_shelx_space_group_comment
; 
The symmetry employed for this shelxl refinement is uniquely defined 
by the following loop, which should always be used as a source of 
symmetry information in preference to the above space-group names. 
They are only intended as comments. 
;
_shelx_estimated_absorpt_t_max 0.994
_shelx_estimated_absorpt_t_min 0.989
_olex2_refinement_description
; 
1. Fixed Uiso 
 At 1.2 times of: 
  All C(H) groups, All C(H,H) groups, All C(H,H,H,H) groups 
 At 1.5 times of: 
  All O(H) groups 
2. Restrained distances 
 C10-C11 = C11-C12 = C12-C13 = C10-C11' = C11'-C12' = C12'-C13' 
 1.55 with sigma of 0.02 
 O1-C13 = O1'-C13' 
 1.38 with sigma of 0.02 
3. Uiso/Uaniso restraints and constraints 
C11 \\sim C12 \\sim C13 \\sim O1 \\sim C11' \\sim C12' \\sim C13' \\sim O1': 
within 2A with sigma of 0.004 and sigma for terminal atoms of 0.008 
4. Others 
 Fixed Sof: H10A(0.6) H10B(0.6) H10C(0.4) H10D(0.4) O1(0.4) H1A(0.4) C11(0.5) 
 H11A(0.5) H11B(0.5) C12(0.6) H12A(0.6) H12B(0.6) C13(0.5) H13A(0.5) H13B(0.5) 
 O1'(0.6) H1'(0.6) C11'(0.5) H11C(0.5) H11D(0.5) C12'(0.4) H12C(0.4) H12D(0.4) 
 C13'(0.5) H13C(0.5) H13D(0.5) 
5.a Riding coordinates: 
 C10(H10A,H10B,H10C,H10D) 
5.b Ternary CH refined with riding coordinates: 
 C9(H9) 
5.c Secondary CH2 refined with riding coordinates: 
 C11(H11A,H11B), C12(H12A,H12B), C13(H13A,H13B), C11'(H11C,H11D), C12'(H12C, 
 H12D), C13'(H13C,H13D) 
5.d Aromatic/amide H refined with riding coordinates: 
 C1(H1), C2(H2), C3(H3), C4(H4), C5(H5), C8(H8), C15(H15), C16(H16), C17(H17), 
 C18(H18), C19(H19), C20(H20), C23(H23), C24(H24), C25(H25), C26(H26), C27(H27), 
  C29(H29), C30(H30), C31(H31), C32(H32), C33(H33) 
5.e Idealised tetrahedral OH refined as rotating group: 
 O1(H1A), O1'(H1') 
;
_olex2_submission_special_instructions 'No special instructions were received'

loop_
_space_group_symop_operation_xyz
'x, y, z'
'-x+1/2, -y+1/2, z+1/2'
'-x, y, -z+1/2'
'x+1/2, -y+1/2, -z'
'-x, -y, -z'
'x-1/2, y-1/2, -z-1/2'
'x, -y, z-1/2'
'-x-1/2, y-1/2, z'

loop_
_atom_site_label
_atom_site_type_symbol
_atom_site_fract_x
_atom_site_fract_y
_atom_site_fract_z
_atom_site_U_iso_or_equiv
_atom_site_adp_type
_atom_site_occupancy
_atom_site_site_symmetry_order
_atom_site_calc_flag
_atom_site_refinement_flags_posn
_atom_site_refinement_flags_adp
_atom_site_refinement_flags_occupancy
_atom_site_disorder_assembly
_atom_site_disorder_group
C1 C 0.28770(12) 0.6135(2) 0.3670(5) 0.0758(13) Uani 1 1 d . . . . .
H1 H 0.2772 0.6346 0.4525 0.091 Uiso 1 1 calc R . . . .
C2 C 0.26552(13) 0.5774(3) 0.2639(6) 0.0875(14) Uani 1 1 d . . . . .
H2 H 0.2403 0.5744 0.2817 0.105 Uiso 1 1 calc R . . . .
C3 C 0.27956(15) 0.5462(3) 0.1376(6) 0.0885(14) Uani 1 1 d . . . . .
H3 H 0.2643 0.5223 0.0686 0.106 Uiso 1 1 calc R . . . .
C4 C 0.31677(15) 0.5507(2) 0.1140(6) 0.0857(14) Uani 1 1 d . . . . .
H4 H 0.3269 0.5290 0.0283 0.103 Uiso 1 1 calc R . . . .
C5 C 0.33935(13) 0.5862(2) 0.2130(6) 0.0781(13) Uani 1 1 d . . . . .
H5 H 0.3644 0.5889 0.1926 0.094 Uiso 1 1 calc R . . . .
C6 C 0.32580(12) 0.6188(2) 0.3444(5) 0.0660(11) Uani 1 1 d . . . . .
C7 C 0.35054(11) 0.6551(2) 0.4561(5) 0.0655(11) Uani 1 1 d . . . . .
C8 C 0.34499(12) 0.6471(2) 0.6032(5) 0.0726(12) Uani 1 1 d . . . . .
H8 H 0.3250 0.6177 0.6306 0.087 Uiso 1 1 calc R . . . .
C9 C 0.36663(12) 0.6791(2) 0.7289(5) 0.0712(12) Uani 1 1 d . . . . .
H9 H 0.3824 0.7185 0.6881 0.085 Uiso 1 1 calc R . . . .
C10 C 0.39186(15) 0.6189(3) 0.8002(6) 0.0972(16) Uani 1 1 d D . . . .
H10A H 0.4060 0.5965 0.7198 0.117 Uiso 0.6 1 d R . P A 1
H10B H 0.3750 0.5805 0.8398 0.117 Uiso 0.6 1 d R . P A 1
H10C H 0.4060 0.5955 0.7228 0.117 Uiso 0.4 1 d R . P B 2
H10D H 0.3760 0.5815 0.8478 0.117 Uiso 0.4 1 d R . P B 2
O1 O 0.4910(4) 0.5499(8) 1.1239(18) 0.129(3) Uani 0.4 1 d D U P C 1
H1A H 0.5076 0.5549 1.0618 0.193 Uiso 0.4 1 calc GR . P C 1
C11 C 0.4170(8) 0.6408(11) 0.922(3) 0.123(2) Uani 0.5 1 d D U P C 1
H11A H 0.4035 0.6631 1.0048 0.147 Uiso 0.5 1 calc R . P C 1
H11B H 0.4352 0.6761 0.8857 0.147 Uiso 0.5 1 calc R . P C 1
C12 C 0.4356(3) 0.5674(7) 0.9717(13) 0.124(2) Uani 0.6 1 d D U P C 1
H12A H 0.4178 0.5335 1.0159 0.149 Uiso 0.6 1 calc R . P C 1
H12B H 0.4476 0.5430 0.8875 0.149 Uiso 0.6 1 calc R . P C 1
C13 C 0.4637(4) 0.5935(9) 1.0890(16) 0.126(2) Uani 0.5 1 d D U P C 1
H13A H 0.4741 0.6400 1.0533 0.151 Uiso 0.5 1 calc R . P C 1
H13B H 0.4504 0.6045 1.1811 0.151 Uiso 0.5 1 calc R . P C 1
O1' O 0.4763(2) 0.5099(6) 1.1193(11) 0.126(2) Uani 0.6 1 d D U P C 2
H1' H 0.4830 0.5217 1.2043 0.189 Uiso 0.6 1 calc GR . P C 2
C11' C 0.4185(7) 0.6545(12) 0.912(3) 0.123(2) Uani 0.5 1 d D U P C 2
H11C H 0.4041 0.6653 1.0019 0.147 Uiso 0.5 1 calc R . P C 2
H11D H 0.4254 0.7021 0.8695 0.147 Uiso 0.5 1 calc R . P C 2
C12' C 0.4544(4) 0.6183(10) 0.9675(18) 0.123(2) Uani 0.4 1 d D U P C 2
H12C H 0.4695 0.6550 1.0187 0.148 Uiso 0.4 1 calc R . P C 2
H12D H 0.4683 0.5995 0.8820 0.148 Uiso 0.4 1 calc R . P C 2
C13' C 0.4454(4) 0.5536(8) 1.0767(17) 0.125(2) Uani 0.5 1 d D U P C 2
H13C H 0.4343 0.5742 1.1670 0.150 Uiso 0.5 1 calc R . P C 2
H13D H 0.4273 0.5215 1.0294 0.150 Uiso 0.5 1 calc R . P C 2
C14 C 0.38080(11) 0.7007(2) 0.3932(5) 0.0691(11) Uani 1 1 d . . . . .
C15 C 0.37358(13) 0.7632(2) 0.3086(6) 0.0848(14) Uani 1 1 d . . . . .
H15 H 0.3492 0.7762 0.2894 0.102 Uiso 1 1 calc R . . . .
C16 C 0.40139(19) 0.8069(3) 0.2515(7) 0.1083(18) Uani 1 1 d . . . . .
H16 H 0.3957 0.8484 0.1934 0.130 Uiso 1 1 calc R . . . .
C17 C 0.43716(18) 0.7897(4) 0.2796(7) 0.1111(19) Uani 1 1 d . . . . .
H17 H 0.4560 0.8196 0.2424 0.133 Uiso 1 1 calc R . . . .
C18 C 0.44506(15) 0.7289(4) 0.3617(8) 0.122(2) Uani 1 1 d . . . . .
H18 H 0.4696 0.7170 0.3804 0.147 Uiso 1 1 calc R . . . .
C19 C 0.41768(14) 0.6837(3) 0.4190(6) 0.0944(15) Uani 1 1 d . . . . .
H19 H 0.4239 0.6417 0.4749 0.113 Uiso 1 1 calc R . . . .
C20 C 0.34227(11) 0.7123(2) 0.8451(5) 0.0692(11) Uani 1 1 d . . . . .
H20 H 0.3304 0.6790 0.9090 0.083 Uiso 1 1 calc R . . . .
C21 C 0.33530(10) 0.7838(2) 0.8689(4) 0.0606(10) Uani 1 1 d . . . . .
C22 C 0.31105(10) 0.8107(2) 0.9956(5) 0.0632(11) Uani 1 1 d . . . . .
C23 C 0.28597(11) 0.7641(2) 1.0681(5) 0.0725(12) Uani 1 1 d . . . . .
H23 H 0.2830 0.7155 1.0344 0.087 Uiso 1 1 calc R . . . .
C24 C 0.26544(12) 0.7889(3) 1.1891(6) 0.0865(14) Uani 1 1 d . . . . .
H24 H 0.2492 0.7567 1.2374 0.104 Uiso 1 1 calc R . . . .
C25 C 0.26894(14) 0.8613(3) 1.2385(6) 0.0893(15) Uani 1 1 d . . . . .
H25 H 0.2552 0.8784 1.3198 0.107 Uiso 1 1 calc R . . . .
C26 C 0.29254(14) 0.9068(3) 1.1673(6) 0.0854(14) Uani 1 1 d . . . . .
H26 H 0.2948 0.9557 1.1997 0.102 Uiso 1 1 calc R . . . .
C27 C 0.31354(12) 0.8827(2) 1.0476(5) 0.0753(12) Uani 1 1 d . . . . .
H27 H 0.3297 0.9156 1.0010 0.090 Uiso 1 1 calc R . . . .
C28 C 0.35203(12) 0.8413(2) 0.7710(5) 0.0702(12) Uani 1 1 d . . . . .
C29 C 0.33467(15) 0.8639(3) 0.6418(6) 0.0906(15) Uani 1 1 d . . . . .
H29 H 0.3122 0.8424 0.6165 0.109 Uiso 1 1 calc R . . . .
C30 C 0.3492(2) 0.9170(4) 0.5485(8) 0.120(2) Uani 1 1 d . . . . .
H30 H 0.3365 0.9320 0.4627 0.144 Uiso 1 1 calc R . . . .
C31 C 0.3819(3) 0.9471(3) 0.5823(10) 0.127(2) Uani 1 1 d . . . . .
H31 H 0.3922 0.9821 0.5174 0.152 Uiso 1 1 calc R . . . .
C32 C 0.40038(19) 0.9277(3) 0.7096(10) 0.123(2) Uani 1 1 d . . . . .
H32 H 0.4227 0.9499 0.7337 0.148 Uiso 1 1 calc R . . . .
C33 C 0.38504(15) 0.8736(3) 0.8031(7) 0.1008(16) Uani 1 1 d . . . . .
H33 H 0.3977 0.8593 0.8896 0.121 Uiso 1 1 calc R . . . .

loop_
_atom_site_aniso_label
_atom_site_aniso_U_11
_atom_site_aniso_U_22
_atom_site_aniso_U_33
_atom_site_aniso_U_23
_atom_site_aniso_U_13
_atom_site_aniso_U_12
C1 0.083(3) 0.067(3) 0.077(3) -0.007(2) 0.015(3) 0.000(2)
C2 0.080(3) 0.086(3) 0.096(4) -0.003(3) 0.002(3) -0.007(3)
C3 0.105(4) 0.069(3) 0.091(4) -0.005(3) 0.006(3) -0.018(3)
C4 0.115(4) 0.056(3) 0.086(4) -0.010(2) 0.017(3) -0.014(3)
C5 0.089(3) 0.059(2) 0.087(3) -0.002(2) 0.017(3) -0.005(2)
C6 0.086(3) 0.050(2) 0.062(3) 0.000(2) 0.013(2) 0.003(2)
C7 0.074(3) 0.052(2) 0.070(3) -0.003(2) 0.013(2) 0.0067(19)
C8 0.087(3) 0.058(2) 0.073(3) -0.003(2) 0.012(2) 0.003(2)
C9 0.086(3) 0.063(2) 0.064(3) -0.001(2) 0.007(2) 0.010(2)
C10 0.122(4) 0.086(3) 0.084(4) 0.004(3) 0.018(3) 0.038(3)
O1 0.111(6) 0.171(7) 0.104(4) -0.010(6) -0.009(5) 0.038(5)
C11 0.107(4) 0.164(6) 0.097(4) -0.004(4) -0.007(3) 0.045(4)
C12 0.108(4) 0.164(6) 0.099(3) -0.006(4) -0.007(3) 0.043(3)
C13 0.110(4) 0.165(6) 0.102(3) -0.008(4) -0.007(4) 0.040(4)
O1' 0.109(5) 0.168(6) 0.100(4) 0.002(5) -0.010(4) 0.033(4)
C11' 0.107(4) 0.164(6) 0.097(4) -0.003(4) -0.008(3) 0.046(4)
C12' 0.107(4) 0.163(6) 0.099(3) -0.005(4) -0.007(3) 0.043(4)
C13' 0.109(4) 0.165(6) 0.102(3) -0.005(4) -0.005(4) 0.040(4)
C14 0.069(3) 0.070(3) 0.069(3) -0.004(2) 0.003(2) 0.003(2)
C15 0.087(3) 0.078(3) 0.090(4) 0.015(3) 0.000(3) -0.010(3)
C16 0.127(5) 0.090(4) 0.107(4) 0.018(3) 0.005(4) -0.030(3)
C17 0.102(4) 0.127(5) 0.104(5) -0.008(4) 0.011(4) -0.048(4)
C18 0.072(3) 0.152(6) 0.142(6) 0.017(5) 0.015(3) -0.003(4)
C19 0.089(3) 0.106(4) 0.088(4) 0.006(3) 0.010(3) 0.013(3)
C20 0.080(3) 0.062(3) 0.066(3) 0.004(2) 0.006(2) 0.006(2)
C21 0.065(2) 0.059(2) 0.058(2) 0.001(2) 0.0017(19) 0.0041(18)
C22 0.067(2) 0.057(2) 0.066(3) 0.003(2) -0.003(2) 0.0057(19)
C23 0.078(3) 0.069(3) 0.071(3) 0.000(2) 0.006(2) 0.004(2)
C24 0.081(3) 0.091(4) 0.087(3) 0.016(3) 0.020(3) 0.012(3)
C25 0.095(3) 0.092(4) 0.081(3) -0.011(3) 0.012(3) 0.027(3)
C26 0.098(3) 0.068(3) 0.089(4) -0.010(3) 0.002(3) 0.019(3)
C27 0.078(3) 0.062(3) 0.085(3) -0.003(2) 0.003(2) 0.008(2)
C28 0.078(3) 0.056(2) 0.077(3) 0.001(2) 0.005(2) 0.004(2)
C29 0.117(4) 0.075(3) 0.080(4) 0.015(3) -0.006(3) 0.007(3)
C30 0.163(6) 0.093(4) 0.105(5) 0.029(4) 0.011(5) 0.010(4)
C31 0.173(7) 0.085(4) 0.121(6) 0.027(4) 0.056(5) 0.003(4)
C32 0.129(5) 0.097(4) 0.144(6) 0.011(4) 0.026(5) -0.024(4)
C33 0.098(4) 0.097(4) 0.107(4) 0.007(3) 0.004(3) -0.009(3)

loop_
_atom_type_symbol
_atom_type_description
_atom_type_scat_dispersion_real
_atom_type_scat_dispersion_imag
_atom_type_scat_source
C C 0.0033 0.0016 'International Tables Vol C Tables 4.2.6.8 and 6.1.1.4'
H H 0.0000 0.0000 'International Tables Vol C Tables 4.2.6.8 and 6.1.1.4'
O O 0.0106 0.0060 'International Tables Vol C Tables 4.2.6.8 and 6.1.1.4'

loop_
_geom_angle_atom_site_label_1
_geom_angle_atom_site_label_2
_geom_angle_atom_site_label_3
_geom_angle
_geom_angle_site_symmetry_1
_geom_angle_site_symmetry_3
_geom_angle_publ_flag
C2 C1 H1 119.6 . . ?
C2 C1 C6 120.9(4) . . ?
C6 C1 H1 119.6 . . ?
C1 C2 H2 119.2 . . ?
C3 C2 C1 121.6(5) . . ?
C3 C2 H2 119.2 . . ?
C2 C3 H3 120.9 . . ?
C2 C3 C4 118.3(5) . . ?
C4 C3 H3 120.9 . . ?
C3 C4 H4 119.2 . . ?
C5 C4 C3 121.6(5) . . ?
C5 C4 H4 119.2 . . ?
C4 C5 H5 119.2 . . ?
C4 C5 C6 121.6(4) . . ?
C6 C5 H5 119.2 . . ?
C1 C6 C7 122.0(4) . . ?
C5 C6 C1 116.1(4) . . ?
C5 C6 C7 121.9(4) . . ?
C8 C7 C6 121.0(4) . . ?
C8 C7 C14 122.9(4) . . ?
C14 C7 C6 116.1(4) . . ?
C7 C8 H8 115.9 . . ?
C7 C8 C9 128.1(4) . . ?
C9 C8 H8 115.9 . . ?
C8 C9 H9 108.2 . . ?
C8 C9 C10 110.4(4) . . ?
C8 C9 C20 111.3(4) . . ?
C10 C9 H9 108.2 . . ?
C20 C9 H9 108.2 . . ?
C20 C9 C10 110.5(4) . . ?
C9 C10 H10A 107.6 . . ?
C9 C10 H10B 105.5 . . ?
C9 C10 H10C 109.3 . . ?
C9 C10 H10D 107.9 . . ?
H10A C10 H10B 107.6 . . ?
H10C C10 H10D 108.9 . . ?
C11 C10 C9 118.6(8) . . ?
C11 C10 H10A 108.9 . . ?
C11 C10 H10B 108.1 . . ?
C11' C10 C9 110.2(8) . . ?
C11' C10 H10C 108.2 . . ?
C11' C10 H10D 112.2 . . ?
C13 O1 H1A 109.5 . . ?
C10 C11 H11A 110.8 . . ?
C10 C11 H11B 110.8 . . ?
C10 C11 C12 104.5(12) . . ?
H11A C11 H11B 108.9 . . ?
C12 C11 H11A 110.8 . . ?
C12 C11 H11B 110.8 . . ?
C11 C12 H12A 111.2 . . ?
C11 C12 H12B 111.2 . . ?
H12A C12 H12B 109.1 . . ?
C13 C12 C11 102.8(11) . . ?
C13 C12 H12A 111.2 . . ?
C13 C12 H12B 111.2 . . ?
O1 C13 C12 118.9(13) . . ?
O1 C13 H13A 107.6 . . ?
O1 C13 H13B 107.6 . . ?
C12 C13 H13A 107.6 . . ?
C12 C13 H13B 107.6 . . ?
H13A C13 H13B 107.0 . . ?
C13' O1' H1' 109.5 . . ?
C10 C11' H11C 106.2 . . ?
C10 C11' H11D 106.2 . . ?
C10 C11' C12' 124.5(16) . . ?
H11C C11' H11D 106.4 . . ?
C12' C11' H11C 106.2 . . ?
C12' C11' H11D 106.2 . . ?
C11' C12' H12C 109.7 . . ?
C11' C12' H12D 109.7 . . ?
C11' C12' C13' 109.7(17) . . ?
H12C C12' H12D 108.2 . . ?
C13' C12' H12C 109.7 . . ?
C13' C12' H12D 109.7 . . ?
O1' C13' C12' 114.5(11) . . ?
O1' C13' H13C 108.6 . . ?
O1' C13' H13D 108.6 . . ?
C12' C13' H13C 108.6 . . ?
C12' C13' H13D 108.6 . . ?
H13C C13' H13D 107.6 . . ?
C15 C14 C7 121.1(4) . . ?
C15 C14 C19 116.9(4) . . ?
C19 C14 C7 122.0(4) . . ?
C14 C15 H15 119.1 . . ?
C16 C15 C14 121.8(5) . . ?
C16 C15 H15 119.1 . . ?
C15 C16 H16 119.9 . . ?
C17 C16 C15 120.3(5) . . ?
C17 C16 H16 119.9 . . ?
C16 C17 H17 120.4 . . ?
C18 C17 C16 119.2(5) . . ?
C18 C17 H17 120.4 . . ?
C17 C18 H18 119.2 . . ?
C17 C18 C19 121.7(5) . . ?
C19 C18 H18 119.2 . . ?
C14 C19 H19 120.0 . . ?
C18 C19 C14 120.1(5) . . ?
C18 C19 H19 120.0 . . ?
C9 C20 H20 116.0 . . ?
C21 C20 C9 127.9(4) . . ?
C21 C20 H20 116.0 . . ?
C20 C21 C22 122.8(4) . . ?
C20 C21 C28 120.3(4) . . ?
C28 C21 C22 116.9(3) . . ?
C23 C22 C21 122.1(4) . . ?
C27 C22 C21 120.9(4) . . ?
C27 C22 C23 117.0(4) . . ?
C22 C23 H23 119.4 . . ?
C24 C23 C22 121.1(4) . . ?
C24 C23 H23 119.4 . . ?
C23 C24 H24 119.9 . . ?
C23 C24 C25 120.1(5) . . ?
C25 C24 H24 119.9 . . ?
C24 C25 H25 120.5 . . ?
C26 C25 C24 119.0(5) . . ?
C26 C25 H25 120.5 . . ?
C25 C26 H26 119.2 . . ?
C25 C26 C27 121.7(5) . . ?
C27 C26 H26 119.2 . . ?
C22 C27 H27 119.4 . . ?
C26 C27 C22 121.2(4) . . ?
C26 C27 H27 119.4 . . ?
C29 C28 C21 120.6(4) . . ?
C33 C28 C21 122.4(4) . . ?
C33 C28 C29 116.9(5) . . ?
C28 C29 H29 118.8 . . ?
C30 C29 C28 122.4(6) . . ?
C30 C29 H29 118.8 . . ?
C29 C30 H30 120.4 . . ?
C31 C30 C29 119.2(6) . . ?
C31 C30 H30 120.4 . . ?
C30 C31 H31 119.4 . . ?
C30 C31 C32 121.3(6) . . ?
C32 C31 H31 119.4 . . ?
C31 C32 H32 120.7 . . ?
C31 C32 C33 118.5(6) . . ?
C33 C32 H32 120.7 . . ?
C28 C33 C32 121.6(6) . . ?
C28 C33 H33 119.2 . . ?
C32 C33 H33 119.2 . . ?

loop_
_geom_bond_atom_site_label_1
_geom_bond_atom_site_label_2
_geom_bond_distance
_geom_bond_site_symmetry_2
_geom_bond_publ_flag
C1 H1 0.9300 . ?
C1 C2 1.381(6) . ?
C1 C6 1.401(6) . ?
C2 H2 0.9300 . ?
C2 C3 1.353(7) . ?
C3 H3 0.9300 . ?
C3 C4 1.370(6) . ?
C4 H4 0.9300 . ?
C4 C5 1.361(6) . ?
C5 H5 0.9300 . ?
C5 C6 1.394(6) . ?
C6 C7 1.489(6) . ?
C7 C8 1.328(6) . ?
C7 C14 1.480(6) . ?
C8 H8 0.9300 . ?
C8 C9 1.481(6) . ?
C9 H9 0.9800 . ?
C9 C10 1.553(6) . ?
C9 C20 1.485(6) . ?
C10 H10A 0.9664 . ?
C10 H10B 0.9865 . ?
C10 H10C 0.9547 . ?
C10 H10D 0.9801 . ?
C10 C11 1.468(15) . ?
C10 C11' 1.527(15) . ?
O1 H1A 0.8200 . ?
O1 C13 1.301(12) . ?
C11 H11A 0.9700 . ?
C11 H11B 0.9700 . ?
C11 C12 1.548(16) . ?
C12 H12A 0.9700 . ?
C12 H12B 0.9700 . ?
C12 C13 1.533(13) . ?
C13 H13A 0.9700 . ?
C13 H13B 0.9700 . ?
O1' H1' 0.8200 . ?
O1' C13' 1.422(11) . ?
C11' H11C 0.9700 . ?
C11' H11D 0.9700 . ?
C11' C12' 1.539(16) . ?
C12' H12C 0.9700 . ?
C12' H12D 0.9700 . ?
C12' C13' 1.548(15) . ?
C13' H13C 0.9700 . ?
C13' H13D 0.9700 . ?
C14 C15 1.377(6) . ?
C14 C19 1.392(6) . ?
C15 H15 0.9300 . ?
C15 C16 1.376(7) . ?
C16 H16 0.9300 . ?
C16 C17 1.358(8) . ?
C17 H17 0.9300 . ?
C17 C18 1.345(8) . ?
C18 H18 0.9300 . ?
C18 C19 1.381(7) . ?
C19 H19 0.9300 . ?
C20 H20 0.9300 . ?
C20 C21 1.326(5) . ?
C21 C22 1.508(5) . ?
C21 C28 1.481(6) . ?
C22 C23 1.395(6) . ?
C22 C27 1.377(6) . ?
C23 H23 0.9300 . ?
C23 C24 1.381(6) . ?
C24 H24 0.9300 . ?
C24 C25 1.380(7) . ?
C25 H25 0.9300 . ?
C25 C26 1.342(7) . ?
C26 H26 0.9300 . ?
C26 C27 1.378(6) . ?
C27 H27 0.9300 . ?
C28 C29 1.370(6) . ?
C28 C33 1.362(6) . ?
C29 H29 0.9300 . ?
C29 C30 1.370(8) . ?
C30 H30 0.9300 . ?
C30 C31 1.339(9) . ?
C31 H31 0.9300 . ?
C31 C32 1.359(10) . ?
C32 H32 0.9300 . ?
C32 C33 1.394(8) . ?
C33 H33 0.9300 . ?

loop_
_geom_torsion_atom_site_label_1
_geom_torsion_atom_site_label_2
_geom_torsion_atom_site_label_3
_geom_torsion_atom_site_label_4
_geom_torsion
_geom_torsion_site_symmetry_1
_geom_torsion_site_symmetry_2
_geom_torsion_site_symmetry_3
_geom_torsion_site_symmetry_4
_geom_torsion_publ_flag
C1 C2 C3 C4 0.4(7) . . . . ?
C1 C6 C7 C8 38.2(6) . . . . ?
C1 C6 C7 C14 -140.9(4) . . . . ?
C2 C1 C6 C5 0.4(6) . . . . ?
C2 C1 C6 C7 -177.9(4) . . . . ?
C2 C3 C4 C5 -0.8(7) . . . . ?
C3 C4 C5 C6 1.0(7) . . . . ?
C4 C5 C6 C1 -0.7(6) . . . . ?
C4 C5 C6 C7 177.5(4) . . . . ?
C5 C6 C7 C8 -139.9(4) . . . . ?
C5 C6 C7 C14 40.9(5) . . . . ?
C6 C1 C2 C3 -0.3(7) . . . . ?
C6 C7 C8 C9 -179.9(4) . . . . ?
C6 C7 C14 C15 63.1(5) . . . . ?
C6 C7 C14 C19 -118.2(5) . . . . ?
C7 C8 C9 C10 -103.4(5) . . . . ?
C7 C8 C9 C20 133.5(5) . . . . ?
C7 C14 C15 C16 178.9(4) . . . . ?
C7 C14 C19 C18 -178.2(5) . . . . ?
C8 C7 C14 C15 -116.0(5) . . . . ?
C8 C7 C14 C19 62.7(6) . . . . ?
C8 C9 C10 C11 176.8(17) . . . . ?
C8 C9 C10 C11' 171.0(15) . . . . ?
C8 C9 C20 C21 -103.5(5) . . . . ?
C9 C10 C11 C12 176.5(12) . . . . ?
C9 C10 C11' C12' -161(2) . . . . ?
C9 C20 C21 C22 -177.4(4) . . . . ?
C9 C20 C21 C28 1.5(7) . . . . ?
C10 C9 C20 C21 133.4(5) . . . . ?
C10 C11 C12 C13 175.5(18) . . . . ?
C10 C11' C12' C13' -73(3) . . . . ?
C11 C10 C11' C12' 51(12) . . . . ?
C11 C12 C13 O1 -161.0(18) . . . . ?
C11' C10 C11 C12 -150(16) . . . . ?
C11' C12' C13' O1' 172.1(13) . . . . ?
C14 C7 C8 C9 -0.8(7) . . . . ?
C14 C15 C16 C17 -1.0(8) . . . . ?
C15 C14 C19 C18 0.5(8) . . . . ?
C15 C16 C17 C18 1.0(9) . . . . ?
C16 C17 C18 C19 -0.4(10) . . . . ?
C17 C18 C19 C14 -0.5(10) . . . . ?
C19 C14 C15 C16 0.1(7) . . . . ?
C20 C9 C10 C11 -59.6(18) . . . . ?
C20 C9 C10 C11' -65.5(16) . . . . ?
C20 C21 C22 C23 -19.3(6) . . . . ?
C20 C21 C22 C27 159.0(4) . . . . ?
C20 C21 C28 C29 88.8(5) . . . . ?
C20 C21 C28 C33 -90.7(6) . . . . ?
C21 C22 C23 C24 176.5(4) . . . . ?
C21 C22 C27 C26 -177.3(4) . . . . ?
C21 C28 C29 C30 179.8(5) . . . . ?
C21 C28 C33 C32 180.0(5) . . . . ?
C22 C21 C28 C29 -92.2(5) . . . . ?
C22 C21 C28 C33 88.3(5) . . . . ?
C22 C23 C24 C25 1.3(7) . . . . ?
C23 C22 C27 C26 1.0(6) . . . . ?
C23 C24 C25 C26 -0.1(7) . . . . ?
C24 C25 C26 C27 -0.7(8) . . . . ?
C25 C26 C27 C22 0.2(7) . . . . ?
C27 C22 C23 C24 -1.7(6) . . . . ?
C28 C21 C22 C23 161.8(4) . . . . ?
C28 C21 C22 C27 -20.0(6) . . . . ?
C28 C29 C30 C31 1.4(9) . . . . ?
C29 C28 C33 C32 0.4(7) . . . . ?
C29 C30 C31 C32 -2.0(10) . . . . ?
C30 C31 C32 C33 1.9(10) . . . . ?
C31 C32 C33 C28 -1.0(9) . . . . ?
C33 C28 C29 C30 -0.6(7) . . . . ?

loop_
_smtbx_masks_void_nr
_smtbx_masks_void_average_x
_smtbx_masks_void_average_y
_smtbx_masks_void_average_z
_smtbx_masks_void_volume
_smtbx_masks_void_count_electrons
_smtbx_masks_void_content
1 0.000 0.500 -0.096 418.6 88.1 ?
2 0.500 0.000 -0.779 418.6 88.1 ?
